data_2208141
loop_
_publ_author_name
'Hua Wu'
'Xian-Wu Dong'
'Jian-Fang Ma'

_publ_section_title
;
 Aqua(8-hydroxyquinoline-5-sulfonato-\k^2^<i>N</i>,<i>O</i>^8^)silver(I)
 monohydrate
;
_journal_coeditor_code OM6289
_journal_issue 2
_journal_name_full 'Acta Crystallographica Section E'
_journal_page_first m385
_journal_page_last m387
_journal_paper_doi 10.1107/S1600536806002947
_journal_volume 62
_journal_year 2006
_chemical_formula_iupac '[Ag (C9 H6 N O4 S) (H2 O1)] , H2 O'
_chemical_formula_moiety 'C9 H8 Ag N O5 S , H2 O'
_chemical_formula_sum 'C9 H10 Ag N O6 S'
_chemical_formula_weight 368.11
_chemical_name_common 'Aquasilver(I),8-hydroxylquinoline-5-sulfonate monohydrate'
_chemical_name_systematic
;
Aqua(8-hydroxyquinoline-5-sulfonato-\k^2^N,O^8^)silver(I) monohydrate
;
_space_group_IT_number 15
_symmetry_cell_setting monoclinic
_symmetry_space_group_name_Hall '-C 2yc'
_symmetry_space_group_name_H-M 'C 1 2/c 1'
_atom_sites_solution_hydrogens geom
_atom_sites_solution_primary direct
_atom_sites_solution_secondary difmap
_audit_creation_method SHELXL97
_cell_angle_alpha 90.00
_cell_angle_beta 96.34(3)
_cell_angle_gamma 90.00
_cell_formula_units_Z 8
_cell_length_a 20.314(4)
_cell_length_b 9.2221(18)
_cell_length_c 13.182(3)
_cell_measurement_reflns_used 8271
_cell_measurement_temperature 292(2)
_cell_measurement_theta_max 27.44
_cell_measurement_theta_min 3.11
_cell_volume 2454.4(9)
_computing_cell_refinement PROCESS-AUTO
_computing_data_collection 'PROCESS-AUTO (Rigaku, 1998)'
_computing_data_reduction PROCESS-AUTO
_computing_molecular_graphics 'SHELXTL-Plus (Sheldrick, 1990)'
_computing_publication_material SHELXL97
_computing_structure_refinement 'SHELXL97 (Sheldrick, 1997)'
_computing_structure_solution 'SHELXS97 (Sheldrick, 1997)'
_diffrn_ambient_temperature 292(2)
_diffrn_detector_area_resol_mean 10.0
_diffrn_measured_fraction_theta_full 0.975
_diffrn_measured_fraction_theta_max 0.976
_diffrn_measurement_device_type 'Rigaku R-AXIS RAPID'
_diffrn_measurement_method \w
_diffrn_radiation_monochromator graphite
_diffrn_radiation_source 'fine-focus sealed tube'
_diffrn_radiation_type MoK\a
_diffrn_radiation_wavelength 0.71073
_diffrn_reflns_av_R_equivalents 0.0595
_diffrn_reflns_av_sigmaI/netI 0.0509
_diffrn_reflns_limit_h_max 26
_diffrn_reflns_limit_h_min -26
_diffrn_reflns_limit_k_max 11
_diffrn_reflns_limit_k_min -11
_diffrn_reflns_limit_l_max 17
_diffrn_reflns_limit_l_min -15
_diffrn_reflns_number 11547
_diffrn_reflns_theta_full 25.00
_diffrn_reflns_theta_max 27.44
_diffrn_reflns_theta_min 3.11
_diffrn_standards_number 0
_exptl_absorpt_coefficient_mu 1.831
_exptl_absorpt_correction_T_max 0.82
_exptl_absorpt_correction_T_min 0.755
_exptl_absorpt_correction_type multi-scan
_exptl_absorpt_process_details '(ABSCOR; Higashi, 1995)'
_exptl_crystal_colour yellow
_exptl_crystal_density_diffrn 1.992
_exptl_crystal_density_method 'not measured'
_exptl_crystal_description block
_exptl_crystal_F_000 1456
_exptl_crystal_size_max 0.15
_exptl_crystal_size_mid 0.12
_exptl_crystal_size_min 0.11
_refine_diff_density_max 0.664
_refine_diff_density_min -1.256
_refine_ls_extinction_method none
_refine_ls_goodness_of_fit_ref 1.240
_refine_ls_hydrogen_treatment mixed
_refine_ls_matrix_type full
_refine_ls_number_parameters 178
_refine_ls_number_reflns 2741
_refine_ls_number_restraints 5
_refine_ls_restrained_S_all 1.239
_refine_ls_R_factor_all 0.0990
_refine_ls_R_factor_gt 0.0789
_refine_ls_shift/su_max 0.001
_refine_ls_shift/su_mean 0.000
_refine_ls_structure_factor_coef Fsqd
_refine_ls_weighting_details 'calc w = 1/[\s^2^(Fo^2^)+65.3395P] where P=(Fo^2^+2Fc^2^)/3'
_refine_ls_weighting_scheme calc
_refine_ls_wR_factor_gt 0.1627
_refine_ls_wR_factor_ref 0.1687
_reflns_number_gt 2132
_reflns_number_total 2741
_reflns_threshold_expression I>2\s(I)
_cod_data_source_file om6289.cif
_cod_data_source_block I
_cod_depositor_comments
;
The following automatic conversions were performed:
'_symmetry_cell_setting' value 'Monoclinic' changed to 'monoclinic'
according to '/home/saulius/struct/CIF-dictionaries/cif_core.dic'
dictionary named 'cif_core.dic' version 2.4.1 from 2010-06-29.

Automatic conversion script
Id: cif_fix_enum 1527 2010-12-29 10:47:43Z saulius 

The following automatic conversions were performed:

'_symmetry_cell_setting' value 'Monoclinic' changed to 'monoclinic'
according to /home/saulius/struct/CIF-dictionaries/cif_core.dic
dictionary named 'cif_core.dic' version 2.4.1 from 2010-06-29.

Automatic conversion script
Id: cif_fix_values 1715 2011-07-08 13:25:40Z adriana 
;
_cod_original_sg_symbol_H-M 'C 2/c'
_cod_database_code 2208141
_cod_database_fobs_code 2208141

loop_
_symmetry_equiv_pos_as_xyz
'x, y, z'
'-x, y, -z+1/2'
'x+1/2, y+1/2, z'
'-x+1/2, y+1/2, -z+1/2'
'-x, -y, -z'
'x, -y, z-1/2'
'-x+1/2, -y+1/2, -z'
'x+1/2, -y+1/2, z-1/2'

loop_
_atom_site_label
_atom_site_fract_x
_atom_site_fract_y
_atom_site_fract_z
_atom_site_U_iso_or_equiv
_atom_site_adp_type
_atom_site_calc_flag
_atom_site_refinement_flags
_atom_site_occupancy
_atom_site_type_symbol
Ag1 0.42192(4) -0.09935(10) 0.12100(6) 0.0513(3) Uani d . 1 Ag
C1 0.4667(5) 0.2360(9) 0.1131(7) 0.034(2) Uani d . 1 C
C2 0.4735(5) 0.3809(10) 0.1135(8) 0.044(2) Uani d . 1 C
H2 0.4357 0.4384 0.1053 0.052 Uiso calc R 1 H
C3 0.5345(5) 0.4469(10) 0.1255(8) 0.044(2) Uani d . 1 C
H3 0.5362 0.5477 0.1269 0.052 Uiso calc R 1 H
C4 0.5929(5) 0.3713(10) 0.1354(7) 0.035(2) Uani d . 1 C
C5 0.5902(5) 0.2146(10) 0.1349(6) 0.0317(19) Uani d . 1 C
C6 0.5270(4) 0.1443(9) 0.1252(6) 0.0273(18) Uani d . 1 C
C7 0.6463(5) 0.1228(11) 0.1449(7) 0.040(2) Uani d . 1 C
H7 0.6887 0.1620 0.1525 0.048 Uiso calc R 1 H
C8 0.6374(5) -0.0260(12) 0.1432(8) 0.045(3) Uani d . 1 C
H8 0.6735 -0.0886 0.1487 0.054 Uiso calc R 1 H
C9 0.5751(5) -0.0777(9) 0.1335(7) 0.038(2) Uani d . 1 C
H9 0.5702 -0.1780 0.1323 0.045 Uiso calc R 1 H
N1 0.5204(4) 0.0000(7) 0.1254(5) 0.0288(16) Uani d . 1 N
O1 0.7114(4) 0.4100(10) 0.2335(6) 0.059(2) Uani d . 1 O
O2 0.6989(4) 0.4340(7) 0.0511(5) 0.0475(18) Uani d . 1 O
O3 0.6530(4) 0.6196(7) 0.1533(6) 0.054(2) Uani d . 1 O
O4 0.4097(3) 0.1636(8) 0.1031(6) 0.0453(17) Uani d D 1 O
H4 0.372(3) 0.193(13) 0.091(9) 0.068 Uiso d D 1 H
S1 0.66956(12) 0.4659(3) 0.14574(18) 0.0372(5) Uani d . 1 S
OW1 0.3371(5) -0.2317(11) 0.1278(7) 0.068(2) Uani d D 1 O
HW1 0.293(4) -0.205(17) 0.120(11) 0.101 Uiso d D 1 H
HW2 0.337(8) -0.300(13) 0.178(9) 0.101 Uiso d D 1 H
OW2 0.3024(5) 0.3180(11) 0.0753(8) 0.070(3) Uani d D 1 O
HW3 0.308(7) 0.398(11) 0.040(10) 0.105 Uiso d D 1 H
HW4 0.266(5) 0.261(15) 0.082(11) 0.105 Uiso d D 1 H

loop_
_atom_site_aniso_label
_atom_site_aniso_U_11
_atom_site_aniso_U_22
_atom_site_aniso_U_33
_atom_site_aniso_U_12
_atom_site_aniso_U_13
_atom_site_aniso_U_23
Ag1 0.0470(5) 0.0581(5) 0.0487(5) -0.0203(4) 0.0042(3) 0.0029(4)
C1 0.041(5) 0.023(4) 0.036(5) 0.005(4) -0.001(4) 0.000(4)
C2 0.029(5) 0.032(5) 0.067(7) 0.008(4) -0.004(5) -0.004(5)
C3 0.053(6) 0.016(4) 0.060(6) 0.003(4) 0.003(5) -0.002(4)
C4 0.034(5) 0.030(5) 0.040(5) 0.004(4) 0.000(4) -0.002(4)
C5 0.036(5) 0.026(4) 0.034(4) -0.004(4) 0.005(4) -0.001(4)
C6 0.034(5) 0.019(4) 0.028(4) 0.003(3) 0.002(3) 0.000(3)
C7 0.030(5) 0.045(6) 0.044(5) 0.000(4) 0.005(4) 0.007(4)
C8 0.038(6) 0.045(6) 0.053(6) 0.021(5) 0.009(5) 0.019(5)
C9 0.051(6) 0.013(4) 0.047(5) 0.004(4) 0.002(4) 0.008(4)
N1 0.038(4) 0.013(3) 0.035(4) -0.001(3) 0.002(3) 0.001(3)
O1 0.049(4) 0.066(5) 0.058(4) -0.011(4) -0.013(4) 0.009(4)
O2 0.051(4) 0.040(4) 0.054(4) -0.008(3) 0.014(3) -0.010(3)
O3 0.057(5) 0.021(4) 0.084(5) -0.003(3) 0.012(4) -0.017(3)
O4 0.025(4) 0.048(4) 0.062(4) 0.001(3) -0.003(3) -0.005(3)
S1 0.0377(13) 0.0303(12) 0.0426(13) -0.0051(10) 0.0007(10) -0.0045(10)
OW1 0.061(6) 0.064(6) 0.078(6) -0.014(5) 0.006(5) 0.001(5)
OW2 0.053(5) 0.064(6) 0.096(7) 0.012(5) 0.024(5) 0.023(5)

loop_
_atom_type_symbol
_atom_type_description
_atom_type_scat_dispersion_real
_atom_type_scat_dispersion_imag
_atom_type_scat_source
C C 0.0033 0.0016 'International Tables Vol C Tables 4.2.6.8 and 6.1.1.4'
H H 0.0000 0.0000 'International Tables Vol C Tables 4.2.6.8 and 6.1.1.4'
N N 0.0061 0.0033 'International Tables Vol C Tables 4.2.6.8 and 6.1.1.4'
O O 0.0106 0.0060 'International Tables Vol C Tables 4.2.6.8 and 6.1.1.4'
S S 0.1246 0.1234 'International Tables Vol C Tables 4.2.6.8 and 6.1.1.4'
Ag Ag -0.8971 1.1015 'International Tables Vol C Tables 4.2.6.8 and 6.1.1.4'

loop_
_geom_angle_atom_site_label_1
_geom_angle_atom_site_label_2
_geom_angle_atom_site_label_3
_geom_angle
_geom_angle_publ_flag
OW1 Ag1 N1 168.8(3) yes
OW1 Ag1 O4 120.0(3) yes
N1 Ag1 O4 70.8(2) yes
O4 C1 C2 126.0(9) ?
O4 C1 C6 115.1(7) ?
C2 C1 C6 118.8(9) ?
C1 C2 C3 122.2(9) ?
C1 C2 H2 118.9 ?
C3 C2 H2 118.9 ?
C4 C3 C2 123.1(9) ?
C4 C3 H3 118.5 ?
C2 C3 H3 118.5 ?
C3 C4 C5 118.4(9) ?
C3 C4 S1 120.0(7) ?
C5 C4 S1 121.6(7) ?
C7 C5 C6 116.3(8) ?
C7 C5 C4 124.6(9) ?
C6 C5 C4 119.1(8) ?
N1 C6 C5 122.7(8) ?
N1 C6 C1 119.0(8) ?
C5 C6 C1 118.3(7) ?
C8 C7 C5 119.3(9) ?
C8 C7 H7 120.3 ?
C5 C7 H7 120.3 ?
C9 C8 C7 118.2(9) ?
C9 C8 H8 120.9 ?
C7 C8 H8 120.9 ?
N1 C9 C8 126.3(9) ?
N1 C9 H9 116.9 ?
C8 C9 H9 116.9 ?
C9 N1 C6 117.2(8) ?
C9 N1 Ag1 122.2(6) ?
C6 N1 Ag1 120.4(6) ?
C1 O4 Ag1 114.2(5) ?
C1 O4 H4 130(9) ?
Ag1 O4 H4 116(9) ?
O1 S1 O3 114.1(5) ?
O1 S1 O2 110.3(5) ?
O3 S1 O2 111.7(5) ?
O1 S1 C4 108.5(4) ?
O3 S1 C4 106.0(4) ?
O2 S1 C4 105.7(4) ?
Ag1 OW1 HW1 129(10) ?
Ag1 OW1 HW2 120(10) ?
HW1 OW1 HW2 101(10) ?
HW3 OW2 HW4 132(10) ?

loop_
_geom_bond_atom_site_label_1
_geom_bond_atom_site_label_2
_geom_bond_distance
_geom_bond_publ_flag
Ag1 OW1 2.122(9) yes
Ag1 N1 2.196(7) yes
Ag1 O4 2.446(8) yes
C1 O4 1.330(11) ?
C1 C2 1.344(13) ?
C1 C6 1.483(12) ?
C2 C3 1.374(13) ?
C2 H2 0.9300 ?
C3 C4 1.370(13) ?
C3 H3 0.9300 ?
C4 C5 1.446(12) ?
C4 S1 1.777(10) ?
C5 C7 1.414(13) ?
C5 C6 1.430(12) ?
C6 N1 1.338(11) ?
C7 C8 1.384(15) ?
C7 H7 0.9300 ?
C8 C9 1.344(14) ?
C8 H8 0.9300 ?
C9 N1 1.316(11) ?
C9 H9 0.9300 ?
O1 S1 1.452(7) ?
O2 S1 1.471(7) ?
O3 S1 1.463(7) ?
O4 H4 0.82(6) ?
OW1 HW1 0.92(6) ?
OW1 HW2 0.91(6) ?
OW2 HW3 0.88(6) ?
OW2 HW4 0.91(6) ?

loop_
_geom_hbond_atom_site_label_D
_geom_hbond_atom_site_label_H
_geom_hbond_atom_site_label_A
_geom_hbond_site_symmetry_A
_geom_hbond_distance_DH
_geom_hbond_distance_HA
_geom_hbond_distance_DA
_geom_hbond_angle_DHA
O4 H4 OW2 . 0.82(6) 1.81(7) 2.595(11) 160(13)
OW1 HW1 O2 3_445 0.92(6) 2.40(8) 3.257(12) 156(13)
OW1 HW2 O3 2_645 0.91(6) 2.33(9) 3.180(12) 154(13)
OW2 HW3 O2 5_665 0.88(6) 1.96(7) 2.828(11) 168(14)
OW2 HW4 OW2 7 0.91(6) 2.48(13) 3.02(2) 118(11)

loop_
_geom_torsion_atom_site_label_1
_geom_torsion_atom_site_label_2
_geom_torsion_atom_site_label_3
_geom_torsion_atom_site_label_4
_geom_torsion
O4 C1 C2 C3 179.3(9)
C6 C1 C2 C3 -0.6(16)
C1 C2 C3 C4 1.7(18)
C2 C3 C4 C5 -1.0(16)
C2 C3 C4 S1 177.6(8)
C3 C4 C5 C7 -179.7(9)
S1 C4 C5 C7 1.7(13)
C3 C4 C5 C6 -0.6(14)
S1 C4 C5 C6 -179.3(6)
C7 C5 C6 N1 0.0(13)
C4 C5 C6 N1 -179.1(8)
C7 C5 C6 C1 -179.2(8)
C4 C5 C6 C1 1.6(12)
O4 C1 C6 N1 -0.2(12)
C2 C1 C6 N1 179.7(9)
O4 C1 C6 C5 179.1(8)
C2 C1 C6 C5 -1.0(13)
C6 C5 C7 C8 0.9(13)
C4 C5 C7 C8 -180.0(9)
C5 C7 C8 C9 -0.9(15)
C7 C8 C9 N1 -0.2(16)
C8 C9 N1 C6 1.1(15)
C8 C9 N1 Ag1 -175.5(8)
C5 C6 N1 C9 -1.0(13)
C1 C6 N1 C9 178.2(8)
C5 C6 N1 Ag1 175.6(6)
C1 C6 N1 Ag1 -5.1(10)
OW1 Ag1 N1 C9 16(2)
O4 Ag1 N1 C9 -178.2(8)
OW1 Ag1 N1 C6 -160.6(15)
O4 Ag1 N1 C6 5.3(6)
C2 C1 O4 Ag1 -175.3(8)
C6 C1 O4 Ag1 4.6(10)
OW1 Ag1 O4 C1 171.6(6)
N1 Ag1 O4 C1 -5.3(6)
C3 C4 S1 O1 129.5(9)
C5 C4 S1 O1 -51.8(9)
C3 C4 S1 O3 6.6(10)
C5 C4 S1 O3 -174.8(8)
C3 C4 S1 O2 -112.1(9)
C5 C4 S1 O2 66.5(9)
